data_7003617
loop_
_publ_author_name
'Gass, Ian A.'
'Milios, Constantinos J.'
'Collins, Anna'
'White, Fraser J.'
'Budd, Laura'
'Parsons, Simon'
'Murrie, Mark'
'Perlepes, Spyros P.'
'Brechin, Euan K.'

_publ_section_title
;
 Polymetallic clusters of iron(iii) with derivatised salicylaldoximes
;
_journal_issue 15
_journal_name_full 'Dalton Transactions'
_journal_page_first 2043
_journal_page_last 2053
_journal_paper_doi 10.1039/b717534e
_journal_year 2008
_chemical_compound_source 'Ian Gass IAG779b '
_chemical_formula_moiety '[Fe8O3(Me-SaO)3(teaH)3(tea)(OAc)3].3MeOH'
_chemical_formula_sum 'C57 H93 Fe8 N7 O30'
_chemical_formula_weight 1803.18
_chemical_name_systematic
;
?
;
_space_group_IT_number 161
_symmetry_cell_setting rhombohedral
_symmetry_space_group_name_Hall 'R 3 -2"c'
_symmetry_space_group_name_H-M 'R 3 c :H'
_atom_sites_solution_hydrogens geom
_atom_sites_solution_primary Patterson
_atom_sites_solution_secondary difmap
_audit_creation_date 06-07-08
_audit_creation_method SHELXL-97
_cell_angle_alpha 90.00
_cell_angle_beta 90.00
_cell_angle_gamma 120.00
_cell_formula_units_Z 6
_cell_length_a 23.2455(8)
_cell_length_b 23.2455(8)
_cell_length_c 23.7519(15)
_cell_measurement_reflns_used 7705
_cell_measurement_temperature 150(2)
_cell_measurement_theta_max 30
_cell_measurement_theta_min 2.5
_cell_volume 11114.9(9)
_computing_cell_refinement Saint
_computing_data_collection Smart
_computing_data_reduction Saint
_computing_molecular_graphics XP
_computing_publication_material 'XCIF, PLATON'
_computing_structure_refinement 'SHELXL-97 (Sheldrick, 1997)'
_computing_structure_solution DIRDIF
_diffrn_ambient_temperature 150(2)
_diffrn_measured_fraction_theta_full 0.996
_diffrn_measured_fraction_theta_max 0.996
_diffrn_measurement_device_type 'Bruker Smart APEX CCD'
_diffrn_measurement_method 'omega and phi'
_diffrn_radiation_monochromator graphite
_diffrn_radiation_source 'fine-focus sealed tube'
_diffrn_radiation_type MoK\a
_diffrn_radiation_wavelength 0.71073
_diffrn_reflns_av_R_equivalents 0.0566
_diffrn_reflns_av_sigmaI/netI 0.0320
_diffrn_reflns_limit_h_max 31
_diffrn_reflns_limit_h_min -31
_diffrn_reflns_limit_k_max 31
_diffrn_reflns_limit_k_min -32
_diffrn_reflns_limit_l_max 32
_diffrn_reflns_limit_l_min -32
_diffrn_reflns_number 68038
_diffrn_reflns_theta_full 30.01
_diffrn_reflns_theta_max 30.01
_diffrn_reflns_theta_min 1.75
_exptl_absorpt_coefficient_mu 1.606
_exptl_absorpt_correction_T_max 0.521
_exptl_absorpt_correction_T_min 0.188
_exptl_absorpt_correction_type multi-scan
_exptl_absorpt_process_details 'Sadabs scaled by 0.77'
_exptl_crystal_colour 'very dark red'
_exptl_crystal_density_diffrn 1.616
_exptl_crystal_density_method 'not measured'
_exptl_crystal_description block
_exptl_crystal_F_000 5592
_exptl_crystal_recrystallization_method
;
Diffusion of Et2O into MeOH soln
;
_exptl_crystal_size_max 0.58
_exptl_crystal_size_mid 0.56
_exptl_crystal_size_min 0.35
_refine_diff_density_max 0.805
_refine_diff_density_min -0.417
_refine_diff_density_rms 0.090
_refine_ls_abs_structure_details 'Flack H D (1983), Acta Cryst. A39, 876-881'
_refine_ls_abs_structure_Flack -0.013(16)
_refine_ls_extinction_method none
_refine_ls_goodness_of_fit_ref 1.082
_refine_ls_hydrogen_treatment riding
_refine_ls_matrix_type full
_refine_ls_number_parameters 305
_refine_ls_number_reflns 7134
_refine_ls_number_restraints 1
_refine_ls_restrained_S_all 1.082
_refine_ls_R_factor_all 0.0522
_refine_ls_R_factor_gt 0.0422
_refine_ls_shift/su_max 0.006
_refine_ls_shift/su_mean 0.000
_refine_ls_structure_factor_coef Fsqd
_refine_ls_weighting_details 'calc w=1/[\s^2^(Fo^2^)+(0.0640P)^2^+15.7200P] where P=(Fo^2^+2Fc^2^)/3'
_refine_ls_weighting_scheme calc
_refine_ls_wR_factor_gt 0.1041
_refine_ls_wR_factor_ref 0.1103
_reflns_number_gt 6260
_reflns_number_total 7134
_reflns_threshold_expression >2sigma(I)
_cod_data_source_file b717534e.txt
_cod_data_source_block eb6081
_cod_depositor_comments
;
The following automatic conversions were performed:
'_symmetry_cell_setting' value 'Rhombohedral' changed to 'rhombohedral'
according to '/home/saulius/struct/CIF-dictionaries/cif_core.dic'
dictionary named 'cif_core.dic' version 2.4.1 from
2010-06-29.

'_exptl_absorpt_correction_type' value 'Multiscan' changed to
'multi-scan' according to
'/home/saulius/struct/CIF-dictionaries/cif_core.dic' dictionary named
'cif_core.dic' version 2.4.1 from 2010-06-29.

Automatic conversion script
Id: cif_fix_enum 1527 2010-12-29 10:47:43Z saulius 

The following automatic conversions were performed:

'_atom_sites_solution_hydrogens' value 'geometric' was changed to
'geom'.

Automatic conversion script
Id: cif_fix_values 6452 2018-10-05 10:23:21Z andrius 
;
_cod_original_sg_symbol_H-M R3c
_cod_database_code 7003617

loop_
_symmetry_equiv_pos_as_xyz
'x, y, z'
'-y, x-y, z'
'-x+y, -x, z'
'-y, -x, z+1/2'
'-x+y, y, z+1/2'
'x, x-y, z+1/2'
'x+2/3, y+1/3, z+1/3'
'-y+2/3, x-y+1/3, z+1/3'
'-x+y+2/3, -x+1/3, z+1/3'
'-y+2/3, -x+1/3, z+5/6'
'-x+y+2/3, y+1/3, z+5/6'
'x+2/3, x-y+1/3, z+5/6'
'x+1/3, y+2/3, z+2/3'
'-y+1/3, x-y+2/3, z+2/3'
'-x+y+1/3, -x+2/3, z+2/3'
'-y+1/3, -x+2/3, z+7/6'
'-x+y+1/3, y+2/3, z+7/6'
'x+1/3, x-y+2/3, z+7/6'

loop_
_atom_site_label
_atom_site_type_symbol
_atom_site_fract_x
_atom_site_fract_y
_atom_site_fract_z
_atom_site_U_iso_or_equiv
_atom_site_adp_type
_atom_site_occupancy
_atom_site_symmetry_multiplicity
_atom_site_calc_flag
_atom_site_refinement_flags
_atom_site_disorder_assembly
_atom_site_disorder_group
Fe1 Fe 0.80591(2) 0.35286(2) -0.084855(19) 0.02315(10) Uani 1 1 d . . .
Fe2 Fe 0.6667 0.3333 -0.11343(3) 0.02206(16) Uani 1 3 d S . .
Fe3 Fe 0.6667 0.3333 0.00718(3) 0.02186(16) Uani 1 3 d S . .
Fe4 Fe 0.78977(2) 0.46436(2) -0.017560(18) 0.02385(10) Uani 1 1 d . . .
O1 O 0.74339(11) 0.37672(11) -0.05107(9) 0.0235(4) Uani 1 1 d . . .
O11 O 0.87044(12) 0.34698(13) -0.13203(10) 0.0312(5) Uani 1 1 d . . .
C11 C 0.89305(17) 0.37465(18) -0.18262(16) 0.0313(7) Uani 1 1 d . . .
C21 C 0.9111(2) 0.3406(2) -0.22114(18) 0.0415(9) Uani 1 1 d . . .
H21 H 0.9069 0.2993 -0.2106 0.050 Uiso 1 1 calc R . .
C31 C 0.9346(2) 0.3658(2) -0.27390(18) 0.0500(11) Uani 1 1 d . . .
H31 H 0.9472 0.3423 -0.2990 0.060 Uiso 1 1 calc R . .
C41 C 0.9401(3) 0.4256(3) -0.29055(17) 0.0523(11) Uani 1 1 d . . .
H41 H 0.9547 0.4421 -0.3275 0.063 Uiso 1 1 calc R . .
C51 C 0.9241(2) 0.4613(2) -0.25279(18) 0.0460(9) Uani 1 1 d . . .
H51 H 0.9285 0.5024 -0.2643 0.055 Uiso 1 1 calc R . .
C61 C 0.90153(18) 0.43788(18) -0.19773(15) 0.0333(7) Uani 1 1 d . . .
C71 C 0.89174(18) 0.48043(19) -0.15755(16) 0.0339(7) Uani 1 1 d . . .
C81 C 0.9201(2) 0.5539(2) -0.1700(2) 0.0480(10) Uani 1 1 d . . .
H81A H 0.9283 0.5784 -0.1346 0.072 Uiso 1 1 calc R . .
H81B H 0.8884 0.5599 -0.1929 0.072 Uiso 1 1 calc R . .
H81C H 0.9620 0.5708 -0.1907 0.072 Uiso 1 1 calc R . .
N91 N 0.85955(14) 0.45556(14) -0.11107(13) 0.0290(6) Uani 1 1 d . . .
O101 O 0.85764(13) 0.50067(12) -0.07459(11) 0.0346(5) Uani 1 1 d . . .
N12 N 0.6667 0.3333 -0.2341(2) 0.0367(12) Uani 1 3 d S . .
C22 C 0.6813(2) 0.4010(2) -0.24449(16) 0.0399(8) Uani 1 1 d . . .
H22A H 0.6395 0.4013 -0.2516 0.048 Uiso 1 1 calc R . .
H22B H 0.7097 0.4188 -0.2784 0.048 Uiso 1 1 calc R . .
C32 C 0.71648(18) 0.44438(18) -0.19449(14) 0.0317(7) Uani 1 1 d . . .
H32A H 0.7608 0.4486 -0.1899 0.038 Uiso 1 1 calc R . .
H32B H 0.7227 0.4893 -0.2002 0.038 Uiso 1 1 calc R . .
O42 O 0.67715(12) 0.41470(11) -0.14552(9) 0.0258(5) Uani 1 1 d . . .
N13 N 0.73574(14) 0.18630(15) 0.04156(13) 0.0300(6) Uani 1 1 d . . .
C23 C 0.7303(2) 0.2138(2) 0.09640(16) 0.0364(8) Uani 1 1 d . . .
H23A H 0.7656 0.2178 0.1221 0.044 Uiso 1 1 calc R . .
H23B H 0.6868 0.1833 0.1139 0.044 Uiso 1 1 calc R . .
C33 C 0.7369(2) 0.28177(19) 0.08786(15) 0.0357(8) Uani 1 1 d . . .
H33A H 0.7260 0.2968 0.1232 0.043 Uiso 1 1 calc R . .
H33B H 0.7831 0.3146 0.0772 0.043 Uiso 1 1 calc R . .
O43 O 0.69303(12) 0.27655(12) 0.04504(9) 0.0273(5) Uani 1 1 d . . .
C53 C 0.80430(17) 0.22071(18) 0.01820(17) 0.0344(7) Uani 1 1 d . . .
H53A H 0.8261 0.1943 0.0260 0.041 Uiso 1 1 calc R . .
H53B H 0.8308 0.2648 0.0362 0.041 Uiso 1 1 calc R . .
C63 C 0.80068(18) 0.22895(18) -0.04497(16) 0.0329(7) Uani 1 1 d . . .
H63A H 0.8459 0.2555 -0.0608 0.039 Uiso 1 1 calc R . .
H63B H 0.7784 0.1850 -0.0636 0.039 Uiso 1 1 calc R . .
O73 O 0.76413(12) 0.26179(12) -0.05391(10) 0.0272(5) Uani 1 1 d . . .
C83 C 0.70867(18) 0.11319(19) 0.04376(18) 0.0369(8) Uani 1 1 d . . .
H83A H 0.7164 0.0982 0.0069 0.044 Uiso 1 1 calc R . .
H83B H 0.6601 0.0909 0.0498 0.044 Uiso 1 1 calc R . .
C93 C 0.7396(2) 0.0911(2) 0.0904(2) 0.0453(10) Uani 1 1 d . . .
H93A H 0.7880 0.1114 0.0844 0.054 Uiso 1 1 calc R . .
H93B H 0.7320 0.1050 0.1277 0.054 Uiso 1 1 calc R . .
O103 O 0.70789(15) 0.02027(16) 0.08730(17) 0.0523(8) Uani 1 1 d . . .
H103 H 0.7261 0.0095 0.0622 0.078 Uiso 1 1 calc R . .
O14 O 0.87139(12) 0.38165(13) -0.01917(11) 0.0312(5) Uani 1 1 d . . .
C14 C 0.88418(17) 0.42014(17) 0.02244(15) 0.0311(7) Uani 1 1 d . . .
O24 O 0.85643(13) 0.45288(13) 0.03304(11) 0.0332(5) Uani 1 1 d . . .
C24 C 0.9371(2) 0.4257(2) 0.06276(19) 0.0485(10) Uani 1 1 d . . .
H24A H 0.9772 0.4693 0.0583 0.073 Uiso 1 1 calc R . .
H24B H 0.9476 0.3907 0.0546 0.073 Uiso 1 1 calc R . .
H24C H 0.9208 0.4209 0.1015 0.073 Uiso 1 1 calc R . .
C15 C 0.3645(5) 0.0839(5) 0.1507(4) 0.106(2) Uiso 1 1 d . . .
O15 O 0.3909(6) 0.0766(6) 0.1941(6) 0.088(3) Uiso 0.40 1 d P A 1
O25 O 0.3300(6) 0.1121(5) 0.1339(4) 0.107(3) Uiso 0.60 1 d P A 2

loop_
_atom_site_aniso_label
_atom_site_aniso_U_11
_atom_site_aniso_U_22
_atom_site_aniso_U_33
_atom_site_aniso_U_23
_atom_site_aniso_U_13
_atom_site_aniso_U_12
Fe1 0.0212(2) 0.0223(2) 0.0265(2) 0.00070(16) 0.00222(17) 0.01122(17)
Fe2 0.0214(2) 0.0214(2) 0.0234(4) 0.000 0.000 0.01069(11)
Fe3 0.0216(2) 0.0216(2) 0.0223(4) 0.000 0.000 0.01082(11)
Fe4 0.0218(2) 0.0207(2) 0.0285(2) -0.00307(17) -0.00162(17) 0.01023(17)
O1 0.0197(10) 0.0248(10) 0.0262(10) -0.0023(8) -0.0009(8) 0.0114(9)
O11 0.0297(12) 0.0333(12) 0.0340(12) 0.0033(9) 0.0073(10) 0.0182(10)
C11 0.0261(15) 0.0350(17) 0.0346(17) 0.0012(14) 0.0056(13) 0.0167(14)
C21 0.039(2) 0.039(2) 0.042(2) -0.0028(16) 0.0090(16) 0.0168(17)
C31 0.055(3) 0.056(3) 0.038(2) -0.0062(18) 0.0112(18) 0.027(2)
C41 0.060(3) 0.062(3) 0.0294(19) 0.0036(18) 0.0110(18) 0.026(2)
C51 0.046(2) 0.048(2) 0.038(2) 0.0124(17) 0.0116(17) 0.0188(19)
C61 0.0281(16) 0.0352(18) 0.0343(17) 0.0035(14) 0.0058(13) 0.0140(14)
C71 0.0307(17) 0.0330(18) 0.0372(18) 0.0085(14) 0.0042(14) 0.0154(14)
C81 0.053(2) 0.034(2) 0.057(3) 0.0149(18) 0.022(2) 0.0210(19)
N91 0.0237(13) 0.0241(13) 0.0396(15) -0.0007(11) 0.0029(11) 0.0123(11)
O101 0.0343(13) 0.0243(11) 0.0431(14) -0.0002(10) 0.0088(11) 0.0130(10)
N12 0.0397(18) 0.0397(18) 0.031(3) 0.000 0.000 0.0198(9)
C22 0.047(2) 0.045(2) 0.0260(16) 0.0080(15) 0.0045(15) 0.0215(18)
C32 0.0320(17) 0.0349(18) 0.0294(16) 0.0067(13) 0.0069(13) 0.0175(15)
O42 0.0283(11) 0.0267(11) 0.0240(11) 0.0054(8) 0.0021(9) 0.0150(9)
N13 0.0272(14) 0.0318(15) 0.0333(14) 0.0081(11) 0.0010(11) 0.0165(12)
C23 0.040(2) 0.042(2) 0.0326(18) 0.0089(15) -0.0028(14) 0.0246(17)
C33 0.044(2) 0.0405(19) 0.0268(16) 0.0001(14) -0.0094(14) 0.0246(17)
O43 0.0289(11) 0.0304(12) 0.0248(10) 0.0001(9) -0.0045(9) 0.0165(10)
C53 0.0235(16) 0.0349(17) 0.046(2) 0.0127(15) -0.0006(14) 0.0158(14)
C63 0.0319(17) 0.0319(17) 0.0408(18) 0.0056(14) 0.0046(14) 0.0204(15)
O73 0.0277(11) 0.0269(11) 0.0307(11) 0.0036(9) 0.0006(9) 0.0164(9)
C83 0.0287(17) 0.0326(18) 0.053(2) 0.0160(16) 0.0058(15) 0.0181(15)
C93 0.045(2) 0.047(2) 0.055(2) 0.0189(19) 0.0071(18) 0.0312(19)
O103 0.0350(15) 0.0420(15) 0.084(2) 0.0307(16) 0.0123(15) 0.0222(13)
O14 0.0281(12) 0.0328(12) 0.0349(12) -0.0022(10) -0.0026(10) 0.0168(10)
C14 0.0256(16) 0.0303(16) 0.0355(17) -0.0030(13) -0.0053(13) 0.0126(13)
O24 0.0332(13) 0.0329(13) 0.0367(13) -0.0069(10) -0.0082(10) 0.0190(11)
C24 0.045(2) 0.065(3) 0.046(2) -0.016(2) -0.0206(18) 0.036(2)

loop_
_atom_type_symbol
_atom_type_description
_atom_type_scat_dispersion_real
_atom_type_scat_dispersion_imag
_atom_type_scat_source
C C 0.0033 0.0016 'International Tables Vol C Tables 4.2.6.8 and 6.1.1.4'
H H 0.0000 0.0000 'International Tables Vol C Tables 4.2.6.8 and 6.1.1.4'
N N 0.0061 0.0033 'International Tables Vol C Tables 4.2.6.8 and 6.1.1.4'
O O 0.0106 0.0060 'International Tables Vol C Tables 4.2.6.8 and 6.1.1.4'
Fe Fe 0.3463 0.8444 'International Tables Vol C Tables 4.2.6.8 and 6.1.1.4'

loop_
_geom_angle_atom_site_label_1
_geom_angle_atom_site_label_2
_geom_angle_atom_site_label_3
_geom_angle
_geom_angle_site_symmetry_1
_geom_angle_site_symmetry_3
_geom_angle_publ_flag
O11 Fe1 O1 165.05(10) . . ?
O11 Fe1 O73 97.06(10) . . ?
O1 Fe1 O73 96.53(9) . . ?
O11 Fe1 O42 93.85(10) . 3_665 ?
O1 Fe1 O42 79.73(9) . 3_665 ?
O73 Fe1 O42 90.87(10) . 3_665 ?
O11 Fe1 O14 89.33(11) . . ?
O1 Fe1 O14 97.50(10) . . ?
O73 Fe1 O14 87.34(10) . . ?
O42 Fe1 O14 176.52(10) 3_665 . ?
O11 Fe1 N91 82.61(11) . . ?
O1 Fe1 N91 84.58(10) . . ?
O73 Fe1 N91 173.56(11) . . ?
O42 Fe1 N91 95.56(11) 3_665 . ?
O14 Fe1 N91 86.23(11) . . ?
O42 Fe2 O42 105.54(8) 3_665 2_655 ?
O42 Fe2 O42 105.54(8) 3_665 . ?
O42 Fe2 O42 105.54(8) 2_655 . ?
O42 Fe2 O1 76.78(9) 3_665 . ?
O42 Fe2 O1 154.24(9) 2_655 . ?
O42 Fe2 O1 98.25(9) . . ?
O42 Fe2 O1 98.25(9) 3_665 3_665 ?
O42 Fe2 O1 76.78(9) 2_655 3_665 ?
O42 Fe2 O1 154.24(9) . 3_665 ?
O1 Fe2 O1 77.50(9) . 3_665 ?
O42 Fe2 O1 154.24(9) 3_665 2_655 ?
O42 Fe2 O1 98.25(9) 2_655 2_655 ?
O42 Fe2 O1 76.78(9) . 2_655 ?
O1 Fe2 O1 77.50(9) . 2_655 ?
O1 Fe2 O1 77.50(9) 3_665 2_655 ?
O42 Fe2 Fe3 113.16(7) 3_665 . ?
O42 Fe2 Fe3 113.16(7) 2_655 . ?
O42 Fe2 Fe3 113.16(7) . . ?
O1 Fe2 Fe3 46.28(6) . . ?
O1 Fe2 Fe3 46.28(6) 3_665 . ?
O1 Fe2 Fe3 46.28(6) 2_655 . ?
O43 Fe3 O43 100.09(9) . 2_655 ?
O43 Fe3 O43 100.09(9) . 3_665 ?
O43 Fe3 O43 100.09(9) 2_655 3_665 ?
O43 Fe3 O1 80.39(9) . 3_665 ?
O43 Fe3 O1 160.69(10) 2_655 3_665 ?
O43 Fe3 O1 98.81(9) 3_665 3_665 ?
O43 Fe3 O1 98.81(9) . . ?
O43 Fe3 O1 80.39(9) 2_655 . ?
O43 Fe3 O1 160.69(10) 3_665 . ?
O1 Fe3 O1 80.46(9) 3_665 . ?
O43 Fe3 O1 160.69(10) . 2_655 ?
O43 Fe3 O1 98.81(9) 2_655 2_655 ?
O43 Fe3 O1 80.39(9) 3_665 2_655 ?
O1 Fe3 O1 80.46(9) 3_665 2_655 ?
O1 Fe3 O1 80.46(9) . 2_655 ?
O43 Fe3 Fe2 117.73(7) . . ?
O43 Fe3 Fe2 117.73(7) 2_655 . ?
O43 Fe3 Fe2 117.73(7) 3_665 . ?
O1 Fe3 Fe2 48.23(6) 3_665 . ?
O1 Fe3 Fe2 48.23(6) . . ?
O1 Fe3 Fe2 48.23(6) 2_655 . ?
O101 Fe4 O1 94.31(10) . . ?
O101 Fe4 O73 92.48(11) . 2_655 ?
O1 Fe4 O73 98.35(9) . 2_655 ?
O101 Fe4 O43 171.28(11) . 2_655 ?
O1 Fe4 O43 81.57(9) . 2_655 ?
O73 Fe4 O43 95.72(10) 2_655 2_655 ?
O101 Fe4 O24 87.89(11) . . ?
O1 Fe4 O24 99.27(10) . . ?
O73 Fe4 O24 162.29(9) 2_655 . ?
O43 Fe4 O24 85.22(10) 2_655 . ?
O101 Fe4 N13 105.35(11) . 2_655 ?
O1 Fe4 N13 160.29(11) . 2_655 ?
O73 Fe4 N13 79.73(10) 2_655 2_655 ?
O43 Fe4 N13 79.13(10) 2_655 2_655 ?
O24 Fe4 N13 83.11(10) . 2_655 ?
Fe4 O1 Fe1 111.29(11) . . ?
Fe4 O1 Fe3 97.37(10) . . ?
Fe1 O1 Fe3 135.31(12) . . ?
Fe4 O1 Fe2 132.36(11) . . ?
Fe1 O1 Fe2 98.26(9) . . ?
Fe3 O1 Fe2 85.49(8) . . ?
C11 O11 Fe1 128.2(2) . . ?
O11 C11 C21 118.0(3) . . ?
O11 C11 C61 122.6(3) . . ?
C21 C11 C61 119.3(3) . . ?
C31 C21 C11 121.4(4) . . ?
C21 C31 C41 120.3(4) . . ?
C31 C41 C51 119.6(4) . . ?
C41 C51 C61 121.7(4) . . ?
C51 C61 C11 117.6(3) . . ?
C51 C61 C71 119.6(4) . . ?
C11 C61 C71 122.7(3) . . ?
N91 C71 C61 120.1(3) . . ?
N91 C71 C81 119.8(4) . . ?
C61 C71 C81 120.1(3) . . ?
C71 N91 O101 115.3(3) . . ?
C71 N91 Fe1 128.6(3) . . ?
O101 N91 Fe1 116.1(2) . . ?
N91 O101 Fe4 116.11(19) . . ?
C22 N12 C22 117.18(15) 3_665 2_655 ?
C22 N12 C22 117.18(15) 3_665 . ?
C22 N12 C22 117.18(15) 2_655 . ?
N12 C22 C32 110.2(3) . . ?
O42 C32 C22 108.5(3) . . ?
C32 O42 Fe2 122.0(2) . . ?
C32 O42 Fe1 131.0(2) . 2_655 ?
Fe2 O42 Fe1 104.51(10) . 2_655 ?
C23 N13 C53 113.3(3) . . ?
C23 N13 C83 112.5(3) . . ?
C53 N13 C83 110.8(3) . . ?
C23 N13 Fe4 103.9(2) . 3_665 ?
C53 N13 Fe4 105.8(2) . 3_665 ?
C83 N13 Fe4 110.1(2) . 3_665 ?
N13 C23 C33 110.1(3) . . ?
O43 C33 C23 108.4(3) . . ?
C33 O43 Fe3 138.1(2) . . ?
C33 O43 Fe4 117.8(2) . 3_665 ?
Fe3 O43 Fe4 99.17(10) . 3_665 ?
N13 C53 C63 108.9(3) . . ?
O73 C63 C53 107.6(3) . . ?
C63 O73 Fe1 121.9(2) . . ?
C63 O73 Fe4 109.7(2) . 3_665 ?
Fe1 O73 Fe4 127.41(12) . 3_665 ?
N13 C83 C93 113.8(3) . . ?
O103 C93 C83 106.8(4) . . ?
C14 O14 Fe1 134.5(2) . . ?
O24 C14 O14 125.5(3) . . ?
O24 C14 C24 117.8(3) . . ?
O14 C14 C24 116.7(3) . . ?
C14 O24 Fe4 127.5(2) . . ?
O15 C15 O25 140.6(11) . . ?

loop_
_geom_bond_atom_site_label_1
_geom_bond_atom_site_label_2
_geom_bond_distance
_geom_bond_site_symmetry_2
_geom_bond_publ_flag
Fe1 O11 1.931(2) . ?
Fe1 O1 1.967(2) . ?
Fe1 O73 1.977(2) . ?
Fe1 O42 1.995(2) 3_665 ?
Fe1 O14 2.045(3) . ?
Fe1 N91 2.160(3) . ?
Fe2 O42 1.938(2) 3_665 ?
Fe2 O42 1.938(2) 2_655 ?
Fe2 O42 1.938(2) . ?
Fe2 O1 2.143(2) . ?
Fe2 O1 2.143(2) 3_665 ?
Fe2 O1 2.143(2) 2_655 ?
Fe2 Fe3 2.8646(9) . ?
Fe3 O43 1.933(2) . ?
Fe3 O43 1.933(2) 2_655 ?
Fe3 O43 1.933(2) 3_665 ?
Fe3 O1 2.077(2) 3_665 ?
Fe3 O1 2.077(2) . ?
Fe3 O1 2.077(2) 2_655 ?
Fe4 O101 1.925(3) . ?
Fe4 O1 1.936(2) . ?
Fe4 O73 2.005(2) 2_655 ?
Fe4 O43 2.027(2) 2_655 ?
Fe4 O24 2.081(2) . ?
Fe4 N13 2.257(3) 2_655 ?
O11 C11 1.340(4) . ?
C11 C21 1.403(5) . ?
C11 C61 1.428(5) . ?
C21 C31 1.376(6) . ?
C31 C41 1.388(7) . ?
C41 C51 1.392(7) . ?
C51 C61 1.413(5) . ?
C61 C71 1.472(5) . ?
C71 N91 1.296(5) . ?
C71 C81 1.521(5) . ?
N91 O101 1.378(4) . ?
N12 C22 1.455(4) 3_665 ?
N12 C22 1.455(4) 2_655 ?
N12 C22 1.455(4) . ?
C22 C32 1.507(5) . ?
C32 O42 1.426(4) . ?
O42 Fe1 1.995(2) 2_655 ?
N13 C23 1.484(5) . ?
N13 C53 1.488(4) . ?
N13 C83 1.489(5) . ?
N13 Fe4 2.257(3) 3_665 ?
C23 C33 1.522(5) . ?
C33 O43 1.402(4) . ?
O43 Fe4 2.027(2) 3_665 ?
C53 C63 1.520(5) . ?
C63 O73 1.414(4) . ?
O73 Fe4 2.005(2) 3_665 ?
C83 C93 1.540(5) . ?
C93 O103 1.431(5) . ?
O14 C14 1.265(4) . ?
C14 O24 1.245(4) . ?
C14 C24 1.512(5) . ?
C15 O15 1.254(14) . ?
C15 O25 1.326(13) . ?
